data_7249420
loop_
_publ_author_name
'Islam, Md Faizul'
'Wijesekera, Gamage Isuri P.'
'Sindt, Ammon J.'
'Smith, Mark D.'
'Shimizu, Linda S.'

_publ_section_title
;
 Examination of photoinduced radicals in two crystal forms of
 triphenylamine bis-urea macrocycles
;
_journal_issue 42
_journal_name_full CrystEngComm
_journal_page_first 6025
_journal_page_last 6033
_journal_paper_doi 10.1039/D4CE00839A
_journal_volume 26
_journal_year 2024
_chemical_formula_moiety 'C42 H38 N6 O2'
_chemical_formula_sum 'C42 H38 N6 O2'
_chemical_formula_weight 658.78
_space_group_crystal_system monoclinic
_space_group_IT_number 14
_space_group_name_Hall '-P 2ybc'
_space_group_name_H-M_alt 'P 1 21/c 1'
_atom_sites_solution_hydrogens mixed
_atom_sites_solution_primary iterative
_atom_sites_solution_secondary difmap
_audit_creation_date 2023-06-20
_audit_creation_method
;
Olex2 1.5
(compiled 2023.03.06 svn.rbb2c1857 for OlexSys, GUI svn.r6748)
;
_audit_update_record
;
2024-03-31 deposited with the CCDC.	2024-10-02 downloaded from the CCDC.
;
_cell_angle_alpha 90
_cell_angle_beta 104.992(5)
_cell_angle_gamma 90
_cell_formula_units_Z 2
_cell_length_a 15.845(3)
_cell_length_b 4.6481(9)
_cell_length_c 26.022(5)
_cell_measurement_reflns_used 2404
_cell_measurement_temperature 100(2)
_cell_measurement_theta_max 21.278
_cell_measurement_theta_min 2.348
_cell_volume 1851.3(6)
_computing_cell_refinement 'SAINT V8.40B (Bruker, 2016)'
_computing_data_collection 'Bruker APEX3 v2019.1-0 (Bruker, 2019)'
_computing_data_reduction 'SAINT V8.40B (Bruker, 2016)'
_computing_molecular_graphics 'OLEX2 (Dolomanov et al., 2009)'
_computing_publication_material 'OLEX2 (Dolomanov et al., 2009)'
_computing_structure_refinement 'XL (Sheldrick, 2015)'
_computing_structure_solution 'XT (Sheldrick, 2015)'
_diffrn_ambient_temperature 100(2)
_diffrn_detector PHOTON-II
_diffrn_detector_area_resol_mean 7.39
_diffrn_detector_type 'area detector'
_diffrn_measured_fraction_theta_full 0.995
_diffrn_measured_fraction_theta_max 0.995
_diffrn_measurement_device 'three-circle diffractometer'
_diffrn_measurement_device_type 'Bruker D8 Quest'
_diffrn_measurement_method '\w and \f scans'
_diffrn_radiation_monochromator 'mirror optics'
_diffrn_radiation_probe x-ray
_diffrn_radiation_type MoK\a
_diffrn_radiation_wavelength 0.71073
_diffrn_reflns_av_R_equivalents 0.0975
_diffrn_reflns_av_unetI/netI 0.0766
_diffrn_reflns_Laue_measured_fraction_full 0.995
_diffrn_reflns_Laue_measured_fraction_max 0.995
_diffrn_reflns_limit_h_max 16
_diffrn_reflns_limit_h_min -16
_diffrn_reflns_limit_k_max 4
_diffrn_reflns_limit_k_min -4
_diffrn_reflns_limit_l_max 25
_diffrn_reflns_limit_l_min -26
_diffrn_reflns_number 9991
_diffrn_reflns_point_group_measured_fraction_full 0.995
_diffrn_reflns_point_group_measured_fraction_max 0.995
_diffrn_reflns_theta_full 21.327
_diffrn_reflns_theta_max 21.327
_diffrn_reflns_theta_min 2.661
_diffrn_source 'microfocus sealed X-ray tube'
_diffrn_source_current 1.0
_diffrn_source_power 0.05
_diffrn_source_type 'Incoatec I\ms'
_diffrn_source_voltage 50.0
_diffrn_standards_number 0
_exptl_absorpt_coefficient_mu 0.074
_exptl_absorpt_correction_T_max 0.6181
_exptl_absorpt_correction_T_min 0.4358
_exptl_absorpt_correction_type multi-scan
_exptl_absorpt_process_details
;
SADABS-2016/2 (Bruker,2016/2) was used for absorption correction.
wR2(int) was 0.1348 before and 0.0704 after correction.
The Ratio of minimum to maximum transmission is 0.7051.
The \l/2 correction factor is Not present.
;
_exptl_crystal_colour colourless
_exptl_crystal_colour_primary colourless
_exptl_crystal_density_diffrn 1.182
_exptl_crystal_description needle
_exptl_crystal_F_000 696
_exptl_crystal_size_max 0.2
_exptl_crystal_size_mid 0.05
_exptl_crystal_size_min 0.02
_refine_diff_density_max 0.910
_refine_diff_density_min -0.229
_refine_diff_density_rms 0.067
_refine_ls_extinction_coef 0.0073(15)
_refine_ls_extinction_expression Fc^*^=kFc[1+0.001xFc^2^\l^3^/sin(2\q)]^-1/4^
_refine_ls_extinction_method 'SHELXL-2019/2 (Sheldrick 2019)'
_refine_ls_goodness_of_fit_ref 1.222
_refine_ls_hydrogen_treatment mixed
_refine_ls_matrix_type full
_refine_ls_number_parameters 234
_refine_ls_number_reflns 2069
_refine_ls_number_restraints 1
_refine_ls_restrained_S_all 1.222
_refine_ls_R_factor_all 0.1440
_refine_ls_R_factor_gt 0.1165
_refine_ls_shift/su_max 0.000
_refine_ls_shift/su_mean 0.000
_refine_ls_structure_factor_coef Fsqd
_refine_ls_weighting_details 'w=1/[\s^2^(Fo^2^)+(0.0412P)^2^+9.6101P] where P=(Fo^2^+2Fc^2^)/3'
_refine_ls_weighting_scheme calc
_refine_ls_wR_factor_gt 0.2137
_refine_ls_wR_factor_ref 0.2254
_reflns_Friedel_coverage 0.000
_reflns_number_gt 1648
_reflns_number_total 2069
_reflns_threshold_expression 'I > 2\s(I)'
_cod_data_source_file d4ce00839a2.cif
_cod_data_source_block tpa_hdme_acti
_cod_depositor_comments
;
The following automatic conversions were performed:

data item '_diffrn_radiation_probe' value 'X-ray' was changed to
'x-ray' in accordance with the
/home/data/users/saulius/crontab/automatic-downloads/rss-feeds/RSC/lib/dictionaries/cif_core.dic
dictionary named 'cif_core.dic' version 2.4.2 last updated on
2011-04-26.

Automatic conversion script
Id: cif_fix_values 8170 2020-07-09 18:12:32Z antanas 

 Adding full bibliography for 7249420--7249422.cif.
;
_cod_database_code 7249420
_shelx_shelxl_version_number 2019/2
_shelx_space_group_comment
;
The symmetry employed for this shelxl refinement is uniquely defined
by the following loop, which should always be used as a source of
symmetry information in preference to the above space-group names.
They are only intended as comments.
;
_olex2_refinement_description
;
1. Fixed Uiso
 At 1.2 times of:
  All C(H) groups, All C(H,H) groups
2. Restrained distances
 N1-H1 \\sim N2-H2
 with sigma of 0.02
3. Uiso/Uaniso restraints and constraints
Uiso(H1) = Uiso(H2)
4.a Secondary CH2 refined with riding coordinates:
 C2(H2A,H2B), C21(H21A,H21B)
4.b Aromatic/amide H refined with riding coordinates:
 C4(H4), C5(H5), C7(H7), C8(H8), C10(H10), C11(H11), C12(H12), C13(H13),
 C14(H14), C16(H16), C17(H17), C19(H19), C20(H20)
;
_olex2_submission_special_instructions 'No special instructions were received'

loop_
_space_group_symop_operation_xyz
'x, y, z'
'-x, y+1/2, -z+1/2'
'-x, -y, -z'
'x, -y-1/2, z-1/2'

loop_
_atom_site_label
_atom_site_type_symbol
_atom_site_fract_x
_atom_site_fract_y
_atom_site_fract_z
_atom_site_U_iso_or_equiv
_atom_site_adp_type
_atom_site_occupancy
_atom_site_site_symmetry_order
_atom_site_calc_flag
_atom_site_refinement_flags_posn
_atom_site_refinement_flags_adp
_atom_site_refinement_flags_occupancy
_atom_site_disorder_assembly
_atom_site_disorder_group
O1 O 0.5839(3) 0.0683(11) 0.33284(19) 0.0304(14) Uani 1 1 d . . . . .
N1 N 0.6572(4) 0.4944(14) 0.3468(2) 0.0254(15) Uani 1 1 d D . . . .
N2 N 0.5092(4) 0.4876(14) 0.3149(2) 0.0284(16) Uani 1 1 d D . . . .
N3 N 0.1630(4) 0.6521(14) 0.4012(2) 0.0336(17) Uani 1 1 d . . . . .
C1 C 0.5836(4) 0.3323(17) 0.3318(2) 0.0194(17) Uani 1 1 d . . . . .
C2 C 0.4241(4) 0.3585(18) 0.2921(3) 0.037(2) Uani 1 1 d . . . . .
H2A H 0.430593 0.146550 0.292766 0.044 Uiso 1 1 calc R U . . .
H2B H 0.403562 0.418260 0.254364 0.044 Uiso 1 1 calc R U . . .
C3 C 0.3555(4) 0.4399(17) 0.3207(3) 0.029(2) Uani 1 1 d . . . . .
C4 C 0.2925(4) 0.6434(17) 0.3011(3) 0.033(2) Uani 1 1 d . . . . .
H4 H 0.291851 0.735903 0.268498 0.040 Uiso 1 1 calc R U . . .
C5 C 0.2303(5) 0.7180(19) 0.3271(3) 0.036(2) Uani 1 1 d . . . . .
H5 H 0.188248 0.861410 0.312443 0.043 Uiso 1 1 calc R U . . .
C6 C 0.2287(4) 0.5857(16) 0.3743(3) 0.027(2) Uani 1 1 d . . . . .
C7 C 0.2920(5) 0.3825(18) 0.3952(3) 0.044(2) Uani 1 1 d . . . . .
H7 H 0.291892 0.289335 0.427683 0.053 Uiso 1 1 calc R U . . .
C8 C 0.3560(5) 0.3123(18) 0.3691(3) 0.044(2) Uani 1 1 d . . . . .
H8 H 0.400118 0.176701 0.384585 0.053 Uiso 1 1 calc R U . . .
C9 C 0.0761(4) 0.6995(17) 0.3715(3) 0.0262(19) Uani 1 1 d . . . . .
C10 C 0.0405(5) 0.553(2) 0.3250(3) 0.045(2) Uani 1 1 d . . . . .
H10 H 0.074166 0.412285 0.312616 0.054 Uiso 1 1 calc R U . . .
C11 C -0.0441(5) 0.610(2) 0.2963(3) 0.057(3) Uani 1 1 d . . . . .
H11 H -0.066945 0.508672 0.263971 0.069 Uiso 1 1 calc R U . . .
C12 C -0.0964(5) 0.804(2) 0.3124(4) 0.058(3) Uani 1 1 d . . . . .
H12 H -0.154537 0.841263 0.292283 0.070 Uiso 1 1 calc R U . . .
C13 C -0.0602(6) 0.942(2) 0.3592(4) 0.070(3) Uani 1 1 d . . . . .
H13 H -0.095006 1.077084 0.372036 0.084 Uiso 1 1 calc R U . . .
C14 C 0.0243(5) 0.8959(19) 0.3888(3) 0.054(3) Uani 1 1 d . . . . .
H14 H 0.046841 0.999020 0.420934 0.065 Uiso 1 1 calc R U . . .
C15 C 0.1858(4) 0.6498(16) 0.4584(3) 0.030(2) Uani 1 1 d . . . . .
C16 C 0.1308(5) 0.5333(18) 0.4865(3) 0.034(2) Uani 1 1 d . . . . .
H16 H 0.076455 0.453097 0.467621 0.041 Uiso 1 1 calc R U . . .
C17 C 0.1531(4) 0.5314(18) 0.5410(3) 0.032(2) Uani 1 1 d . . . . .
H17 H 0.113430 0.451879 0.559016 0.038 Uiso 1 1 calc R U . . .
C18 C 0.2321(4) 0.6427(15) 0.5707(3) 0.0217(18) Uani 1 1 d . . . . .
C19 C 0.2871(4) 0.7617(17) 0.5420(3) 0.033(2) Uani 1 1 d . . . . .
H19 H 0.341470 0.841812 0.560805 0.039 Uiso 1 1 calc R U . . .
C20 C 0.2643(5) 0.7656(17) 0.4874(3) 0.034(2) Uani 1 1 d . . . . .
H20 H 0.303045 0.849158 0.469154 0.041 Uiso 1 1 calc R U . . .
C21 C 0.2580(4) 0.6366(17) 0.6306(3) 0.030(2) Uani 1 1 d . . . . .
H21A H 0.258874 0.836186 0.643990 0.036 Uiso 1 1 calc R U . . .
H21B H 0.213117 0.529013 0.643041 0.036 Uiso 1 1 calc R U . . .
H2 H 0.515(5) 0.681(13) 0.315(3) 0.039(17) Uiso 1 1 d D . . . .
H1 H 0.656(5) 0.688(13) 0.344(3) 0.039(17) Uiso 1 1 d D . . . .

loop_
_atom_site_aniso_label
_atom_site_aniso_U_11
_atom_site_aniso_U_22
_atom_site_aniso_U_33
_atom_site_aniso_U_23
_atom_site_aniso_U_13
_atom_site_aniso_U_12
O1 0.033(3) 0.016(3) 0.035(3) 0.000(3) -0.005(2) 0.000(2)
N1 0.027(4) 0.018(4) 0.027(4) 0.002(3) -0.001(3) 0.000(3)
N2 0.026(4) 0.021(4) 0.035(4) -0.001(3) 0.002(3) 0.002(3)
N3 0.029(4) 0.043(4) 0.025(4) -0.006(3) 0.002(3) 0.001(3)
C1 0.024(4) 0.019(5) 0.010(4) 0.002(4) -0.004(3) 0.009(4)
C2 0.026(4) 0.037(5) 0.043(5) 0.001(4) 0.001(4) 0.003(4)
C3 0.020(4) 0.029(5) 0.034(5) 0.001(4) 0.001(4) -0.005(4)
C4 0.021(4) 0.044(6) 0.028(4) 0.009(4) -0.005(4) 0.009(4)
C5 0.027(4) 0.054(6) 0.027(5) 0.010(5) 0.006(4) 0.007(4)
C6 0.026(4) 0.022(5) 0.020(4) -0.005(4) -0.013(3) 0.001(4)
C7 0.060(6) 0.034(6) 0.040(5) 0.013(5) 0.017(5) 0.009(5)
C8 0.051(5) 0.032(5) 0.046(6) 0.014(5) 0.007(4) 0.021(4)
C9 0.017(4) 0.031(5) 0.024(4) 0.003(4) -0.006(3) -0.006(4)
C10 0.028(5) 0.070(7) 0.030(5) -0.012(5) -0.003(4) -0.011(4)
C11 0.027(5) 0.095(9) 0.045(6) 0.000(6) 0.001(4) -0.020(6)
C12 0.027(5) 0.085(8) 0.054(6) 0.048(6) -0.005(5) -0.002(6)
C13 0.048(6) 0.066(8) 0.085(8) 0.010(7) -0.002(6) 0.030(6)
C14 0.061(6) 0.037(6) 0.051(6) -0.002(5) -0.007(5) 0.025(5)
C15 0.029(4) 0.021(5) 0.037(5) -0.007(4) 0.004(4) -0.003(4)
C16 0.025(4) 0.046(6) 0.031(5) -0.019(4) 0.007(4) -0.004(4)
C17 0.020(4) 0.054(6) 0.020(4) -0.018(4) 0.003(3) -0.011(4)
C18 0.024(4) 0.013(4) 0.027(4) 0.000(4) 0.005(3) 0.000(3)
C19 0.026(4) 0.039(5) 0.028(5) 0.004(4) -0.001(4) 0.000(4)
C20 0.038(5) 0.032(5) 0.028(5) 0.010(4) 0.000(4) -0.010(4)
C21 0.026(4) 0.034(5) 0.027(4) -0.002(4) -0.002(3) 0.006(4)

loop_
_atom_type_symbol
_atom_type_description
_atom_type_scat_dispersion_real
_atom_type_scat_dispersion_imag
_atom_type_scat_source
C C 0.0033 0.0016 'International Tables Vol C Tables 4.2.6.8 and 6.1.1.4'
H H 0.0000 0.0000 'International Tables Vol C Tables 4.2.6.8 and 6.1.1.4'
N N 0.0061 0.0033 'International Tables Vol C Tables 4.2.6.8 and 6.1.1.4'
O O 0.0106 0.0060 'International Tables Vol C Tables 4.2.6.8 and 6.1.1.4'

loop_
_geom_angle_atom_site_label_1
_geom_angle_atom_site_label_2
_geom_angle_atom_site_label_3
_geom_angle
_geom_angle_site_symmetry_1
_geom_angle_site_symmetry_3
_geom_angle_publ_flag
C1 N1 C21 121.3(6) . 3_666 ?
C1 N1 H1 122(5) . . ?
C21 N1 H1 117(5) 3_666 . ?
C1 N2 C2 123.3(6) . . ?
C1 N2 H2 117(5) . . ?
C2 N2 H2 120(5) . . ?
C6 N3 C15 119.0(5) . . ?
C9 N3 C6 119.8(6) . . ?
C9 N3 C15 121.1(6) . . ?
O1 C1 N1 123.3(6) . . ?
O1 C1 N2 122.6(7) . . ?
N2 C1 N1 114.1(7) . . ?
N2 C2 H2A 108.8 . . ?
N2 C2 H2B 108.8 . . ?
N2 C2 C3 113.7(6) . . ?
H2A C2 H2B 107.7 . . ?
C3 C2 H2A 108.8 . . ?
C3 C2 H2B 108.8 . . ?
C4 C3 C2 122.3(7) . . ?
C4 C3 C8 117.5(7) . . ?
C8 C3 C2 120.1(7) . . ?
C3 C4 H4 118.8 . . ?
C3 C4 C5 122.4(7) . . ?
C5 C4 H4 118.8 . . ?
C4 C5 H5 119.8 . . ?
C4 C5 C6 120.3(7) . . ?
C6 C5 H5 119.8 . . ?
C5 C6 N3 121.5(6) . . ?
C5 C6 C7 118.4(7) . . ?
C7 C6 N3 120.1(7) . . ?
C6 C7 H7 119.6 . . ?
C6 C7 C8 120.8(7) . . ?
C8 C7 H7 119.6 . . ?
C3 C8 C7 120.4(7) . . ?
C3 C8 H8 119.8 . . ?
C7 C8 H8 119.8 . . ?
C10 C9 N3 121.6(7) . . ?
C10 C9 C14 118.2(7) . . ?
C14 C9 N3 120.3(7) . . ?
C9 C10 H10 120.0 . . ?
C9 C10 C11 120.0(9) . . ?
C11 C10 H10 120.0 . . ?
C10 C11 H11 118.5 . . ?
C12 C11 C10 122.9(9) . . ?
C12 C11 H11 118.5 . . ?
C11 C12 H12 122.0 . . ?
C11 C12 C13 115.9(8) . . ?
C13 C12 H12 122.0 . . ?
C12 C13 H13 118.4 . . ?
C12 C13 C14 123.2(9) . . ?
C14 C13 H13 118.4 . . ?
C9 C14 C13 119.8(8) . . ?
C9 C14 H14 120.1 . . ?
C13 C14 H14 120.1 . . ?
C16 C15 N3 121.7(6) . . ?
C16 C15 C20 117.6(7) . . ?
C20 C15 N3 120.7(7) . . ?
C15 C16 H16 119.3 . . ?
C17 C16 C15 121.4(7) . . ?
C17 C16 H16 119.3 . . ?
C16 C17 H17 119.1 . . ?
C16 C17 C18 121.7(7) . . ?
C18 C17 H17 119.1 . . ?
C17 C18 C19 116.6(6) . . ?
C17 C18 C21 122.1(6) . . ?
C19 C18 C21 121.3(6) . . ?
C18 C19 H19 119.2 . . ?
C20 C19 C18 121.6(7) . . ?
C20 C19 H19 119.2 . . ?
C15 C20 H20 119.4 . . ?
C19 C20 C15 121.1(7) . . ?
C19 C20 H20 119.4 . . ?
N1 C21 C18 113.7(6) 3_666 . ?
N1 C21 H21A 108.8 3_666 . ?
N1 C21 H21B 108.8 3_666 . ?
C18 C21 H21A 108.8 . . ?
C18 C21 H21B 108.8 . . ?
H21A C21 H21B 107.7 . . ?

loop_
_geom_bond_atom_site_label_1
_geom_bond_atom_site_label_2
_geom_bond_distance
_geom_bond_site_symmetry_2
_geom_bond_publ_flag
O1 C1 1.228(8) . ?
N1 C1 1.359(9) . ?
N1 C21 1.453(9) 3_666 ?
N1 H1 0.90(6) . ?
N2 C1 1.354(9) . ?
N2 C2 1.455(9) . ?
N2 H2 0.91(6) . ?
N3 C6 1.430(9) . ?
N3 C9 1.411(8) . ?
N3 C15 1.437(9) . ?
C2 H2A 0.9900 . ?
C2 H2B 0.9900 . ?
C2 C3 1.517(10) . ?
C3 C4 1.374(10) . ?
C3 C8 1.391(10) . ?
C4 H4 0.9500 . ?
C4 C5 1.375(10) . ?
C5 H5 0.9500 . ?
C5 C6 1.381(10) . ?
C6 C7 1.382(10) . ?
C7 H7 0.9500 . ?
C7 C8 1.397(11) . ?
C8 H8 0.9500 . ?
C9 C10 1.377(10) . ?
C9 C14 1.378(11) . ?
C10 H10 0.9500 . ?
C10 C11 1.381(11) . ?
C11 H11 0.9500 . ?
C11 C12 1.363(13) . ?
C12 H12 0.9500 . ?
C12 C13 1.365(13) . ?
C13 H13 0.9500 . ?
C13 C14 1.379(11) . ?
C14 H14 0.9500 . ?
C15 C16 1.385(10) . ?
C15 C20 1.387(10) . ?
C16 H16 0.9500 . ?
C16 C17 1.370(10) . ?
C17 H17 0.9500 . ?
C17 C18 1.390(9) . ?
C18 C19 1.398(10) . ?
C18 C21 1.507(9) . ?
C19 H19 0.9500 . ?
C19 C20 1.374(10) . ?
C20 H20 0.9500 . ?
C21 H21A 0.9900 . ?
C21 H21B 0.9900 . ?

loop_
_geom_hbond_atom_site_label_D
_geom_hbond_atom_site_label_H
_geom_hbond_atom_site_label_A
_geom_hbond_distance_DH
_geom_hbond_distance_HA
_geom_hbond_distance_DA
_geom_hbond_angle_DHA
_geom_hbond_site_symmetry_A
_geom_hbond_publ_flag
N2 H2 O1 0.91(6) 2.09(6) 2.935(8) 154(6) 1_565 yes
N1 H1 O1 0.90(6) 2.08(6) 2.895(8) 149(6) 1_565 yes

loop_
_geom_torsion_atom_site_label_1
_geom_torsion_atom_site_label_2
_geom_torsion_atom_site_label_3
_geom_torsion_atom_site_label_4
_geom_torsion
_geom_torsion_site_symmetry_1
_geom_torsion_site_symmetry_2
_geom_torsion_site_symmetry_3
_geom_torsion_site_symmetry_4
_geom_torsion_publ_flag
N2 C2 C3 C4 101.9(8) . . . . ?
N2 C2 C3 C8 -76.5(9) . . . . ?
N3 C6 C7 C8 179.2(7) . . . . ?
N3 C9 C10 C11 -178.5(8) . . . . ?
N3 C9 C14 C13 179.4(8) . . . . ?
N3 C15 C16 C17 179.9(7) . . . . ?
N3 C15 C20 C19 -179.3(7) . . . . ?
C1 N2 C2 C3 123.9(8) . . . . ?
C2 N2 C1 O1 -5.8(11) . . . . ?
C2 N2 C1 N1 173.6(6) . . . . ?
C2 C3 C4 C5 -179.8(7) . . . . ?
C2 C3 C8 C7 -178.8(7) . . . . ?
C3 C4 C5 C6 -0.7(12) . . . . ?
C4 C3 C8 C7 2.7(12) . . . . ?
C4 C5 C6 N3 -177.8(7) . . . . ?
C4 C5 C6 C7 1.4(11) . . . . ?
C5 C6 C7 C8 0.0(12) . . . . ?
C6 N3 C9 C10 34.1(11) . . . . ?
C6 N3 C9 C14 -146.1(8) . . . . ?
C6 N3 C15 C16 -138.4(7) . . . . ?
C6 N3 C15 C20 41.7(11) . . . . ?
C6 C7 C8 C3 -2.0(13) . . . . ?
C8 C3 C4 C5 -1.3(11) . . . . ?
C9 N3 C6 C5 38.8(10) . . . . ?
C9 N3 C6 C7 -140.4(7) . . . . ?
C9 N3 C15 C16 37.3(11) . . . . ?
C9 N3 C15 C20 -142.6(8) . . . . ?
C9 C10 C11 C12 -1.3(14) . . . . ?
C10 C9 C14 C13 -0.7(13) . . . . ?
C10 C11 C12 C13 -0.1(14) . . . . ?
C11 C12 C13 C14 1.1(15) . . . . ?
C12 C13 C14 C9 -0.7(15) . . . . ?
C14 C9 C10 C11 1.7(12) . . . . ?
C15 N3 C6 C5 -145.4(7) . . . . ?
C15 N3 C6 C7 35.4(10) . . . . ?
C15 N3 C9 C10 -141.6(8) . . . . ?
C15 N3 C9 C14 38.2(11) . . . . ?
C15 C16 C17 C18 -0.8(13) . . . . ?
C16 C15 C20 C19 0.8(12) . . . . ?
C16 C17 C18 C19 1.2(11) . . . . ?
C16 C17 C18 C21 -178.8(7) . . . . ?
C17 C18 C19 C20 -0.6(11) . . . . ?
C17 C18 C21 N1 126.5(7) . . . 3_666 ?
C18 C19 C20 C15 -0.3(12) . . . . ?
C19 C18 C21 N1 -53.6(10) . . . 3_666 ?
C20 C15 C16 C17 -0.2(12) . . . . ?
C21 N1 C1 O1 -4.9(11) 3_666 . . . ?
C21 N1 C1 N2 175.6(6) 3_666 . . . ?
C21 C18 C19 C20 179.4(7) . . . . ?
